data_1562662
loop_
_publ_author_name
'Ma, Xue'
'Tian, Jing'
'Yang, Hong-Y.'
'Zhao, Kai'
'Li, Xia'

_publ_section_title
;
 3D Rare earth porous coordination frameworks with formamide generated in
 situ syntheses: Crystal structure and down- and up-conversion
 luminescence
;
_journal_name_full 'Journal of Solid State Chemistry'
_journal_page_first 172
_journal_page_last 177
_journal_paper_doi 10.1016/j.jssc.2013.02.015
_journal_volume 201
_journal_year 2013
_chemical_formula_sum 'C5 H9 N2 O8 Tb'
_chemical_formula_weight 384.06
_space_group_IT_number 20
_space_group_name_Hall 'C 2c 2'
_space_group_name_H-M_alt 'C 2 2 21'
_symmetry_cell_setting orthorhombic
_symmetry_space_group_name_H-M 'C 2 2 21'
_atom_sites_solution_hydrogens geom
_atom_sites_solution_primary direct
_atom_sites_solution_secondary difmap
_audit_creation_method SHELXL-97
_cell_angle_alpha 90.00
_cell_angle_beta 90.00
_cell_angle_gamma 90.00
_cell_formula_units_Z 4
_cell_length_a 6.6986(4)
_cell_length_b 18.5179(11)
_cell_length_c 8.4934(6)
_cell_measurement_temperature 296(2)
_cell_volume 1053.56(12)
_computing_cell_refinement 'Bruker Smart ApexII'
_computing_data_collection 'Bruker Smart ApexII area detector'
_computing_data_reduction 'Bruker SANIT'
_computing_molecular_graphics 'Bruker SHELXTL'
_computing_publication_material 'Bruker SHELXTL'
_computing_structure_refinement 'SHELXL-97 (Sheldrick, 1997)'
_computing_structure_solution 'SHELXS-97 (Sheldrick, 1990)'
_diffrn_ambient_temperature 296(2)
_diffrn_measured_fraction_theta_full 0.925
_diffrn_measured_fraction_theta_max 0.925
_diffrn_radiation_monochromator graphite
_diffrn_radiation_source 'fine-focus sealed tube'
_diffrn_radiation_type MoK\a
_diffrn_radiation_wavelength 0.71073
_diffrn_reflns_av_R_equivalents 0.0299
_diffrn_reflns_av_sigmaI/netI 0.0445
_diffrn_reflns_limit_h_max 9
_diffrn_reflns_limit_h_min -8
_diffrn_reflns_limit_k_max 12
_diffrn_reflns_limit_k_min -26
_diffrn_reflns_limit_l_max 10
_diffrn_reflns_limit_l_min -10
_diffrn_reflns_number 3528
_diffrn_reflns_theta_full 30.59
_diffrn_reflns_theta_max 30.59
_diffrn_reflns_theta_min 2.20
_exptl_absorpt_coefficient_mu 6.744
_exptl_absorpt_correction_T_max 0.5520
_exptl_absorpt_correction_T_min 0.4117
_exptl_absorpt_correction_type multi-scan
_exptl_absorpt_process_details SADABS
_exptl_crystal_colour Colorless
_exptl_crystal_density_diffrn 2.421
_exptl_crystal_density_method 'not measured'
_exptl_crystal_description Block
_exptl_crystal_F_000 728
_exptl_crystal_size_max 0.16
_exptl_crystal_size_mid 0.12
_exptl_crystal_size_min 0.10
_refine_diff_density_max 0.625
_refine_diff_density_min -1.276
_refine_diff_density_rms 0.147
_refine_ls_abs_structure_details 'Flack H D (1983), Acta Cryst. A39, 876-881'
_refine_ls_abs_structure_Flack -0.01(2)
_refine_ls_extinction_method none
_refine_ls_goodness_of_fit_ref 0.982
_refine_ls_hydrogen_treatment Contr
_refine_ls_matrix_type full
_refine_ls_number_parameters 75
_refine_ls_number_reflns 1452
_refine_ls_number_restraints 0
_refine_ls_restrained_S_all 0.982
_refine_ls_R_factor_all 0.0250
_refine_ls_R_factor_gt 0.0227
_refine_ls_shift/su_max 0.001
_refine_ls_shift/su_mean 0.000
_refine_ls_structure_factor_coef Fsqd
_refine_ls_weighting_details 'calc w=1/[\s^2^(Fo^2^)+(0.0155P)^2^+0.0000P] where P=(Fo^2^+2Fc^2^)/3'
_refine_ls_weighting_scheme calc
_refine_ls_wR_factor_gt 0.0441
_refine_ls_wR_factor_ref 0.0450
_reflns_number_gt 1361
_reflns_number_total 1452
_reflns_threshold_expression >2sigma(I)
_cod_data_source_file JSSC-2013-201-172.CIF
_cod_data_source_block 4
_cod_depositor_comments
;
The following automatic conversions were performed:

data item '_exptl_absorpt_correction_type' value 'Multi-SCAN' was
changed to 'multi-scan' in accordance with the built-in table derived
from the CIF Core dictionary named 'cif_core.dic' version 2.4.5 last
updated on 2014-11-21.

data item '_symmetry_cell_setting' value 'Orthorhombic' was changed
to 'orthorhombic' in accordance with the built-in table derived from
the CIF Core dictionary named 'cif_core.dic' version 2.4.5 last
updated on 2014-11-21.

Automatic conversion script
Id: cif_fix_values 8369 2020-08-20 11:38:08Z andrius 
;
_cod_original_sg_symbol_H-M C222(1)
_cod_database_code 1562662

loop_
_symmetry_equiv_pos_as_xyz
'x, y, z'
'-x, -y, z+1/2'
'-x, y, -z+1/2'
'x, -y, -z'
'x+1/2, y+1/2, z'
'-x+1/2, -y+1/2, z+1/2'
'-x+1/2, y+1/2, -z+1/2'
'x+1/2, -y+1/2, -z'

loop_
_atom_site_label
_atom_site_type_symbol
_atom_site_fract_x
_atom_site_fract_y
_atom_site_fract_z
_atom_site_U_iso_or_equiv
_atom_site_adp_type
_atom_site_occupancy
_atom_site_symmetry_multiplicity
_atom_site_calc_flag
_atom_site_refinement_flags
_atom_site_disorder_assembly
_atom_site_disorder_group
C1 C 0.7352(10) 0.7570(4) 0.4727(7) 0.0230(15) Uani 1 1 d . . .
H1A H 0.7141 0.7187 0.5415 0.028 Uiso 1 1 calc R . .
C2 C 0.4261(10) 1.0000 0.5000 0.0211(14) Uani 1 2 d S . .
H2A H 0.2873 1.0000 0.5000 0.025 Uiso 1 2 calc SR . .
C3 C 1.0000 0.8750(3) 0.7500 0.0204(11) Uani 1 2 d S . .
H3 H 1.0000 0.8248 0.7500 0.025 Uiso 1 2 calc SR . .
C4 C 1.0000 0.9048(3) 0.2500 0.0298(13) Uani 1 2 d S . .
H4 H 1.0000 0.8546 0.2500 0.036 Uiso 1 2 calc SR . .
O1 O 0.8192(5) 0.74253(18) 0.3470(4) 0.0210(7) Uani 1 1 d . . .
O2 O 0.6761(5) 0.81706(17) 0.5166(4) 0.0241(8) Uani 1 1 d . . .
O3 O 0.5130(10) 0.95032(17) 0.5690(4) 0.0317(8) Uani 1 1 d . . .
O4 O 0.8366(4) 0.90582(16) 0.7706(8) 0.0238(11) Uani 1 1 d . . .
N1 N 0.8640(7) 0.9372(3) 0.3319(5) 0.0362(11) Uani 1 1 d . . .
H1B H 0.8597 0.9836 0.3344 0.043 Uiso 1 1 calc R . .
H1C H 0.7779 0.9123 0.3837 0.043 Uiso 1 1 calc R . .
Tb1 Tb 0.5000 0.857342(11) 0.7500 0.00970(7) Uani 1 2 d S . .

loop_
_atom_site_aniso_label
_atom_site_aniso_U_11
_atom_site_aniso_U_22
_atom_site_aniso_U_33
_atom_site_aniso_U_23
_atom_site_aniso_U_13
_atom_site_aniso_U_12
C1 0.024(3) 0.017(3) 0.028(4) -0.005(3) 0.010(3) -0.004(2)
C2 0.019(3) 0.026(4) 0.019(3) 0.003(3) 0.000 0.000
C3 0.015(2) 0.013(2) 0.032(3) 0.000 -0.001(7) 0.000
C4 0.036(3) 0.019(3) 0.034(3) 0.000 -0.001(9) 0.000
O1 0.0203(17) 0.0234(18) 0.0192(17) -0.0061(13) 0.0050(14) 0.0051(15)
O2 0.0290(18) 0.0209(18) 0.0223(18) -0.0045(14) 0.0131(15) 0.0016(15)
O3 0.0271(19) 0.0287(16) 0.0392(17) 0.0214(13) 0.002(3) 0.003(3)
O4 0.0107(12) 0.0223(15) 0.038(3) -0.0036(18) -0.002(2) -0.0009(10)
N1 0.034(2) 0.036(3) 0.039(3) 0.006(2) 0.020(2) 0.002(2)
Tb1 0.00934(11) 0.00872(11) 0.01104(11) 0.000 0.0012(3) 0.000

loop_
_atom_type_symbol
_atom_type_description
_atom_type_scat_dispersion_real
_atom_type_scat_dispersion_imag
_atom_type_scat_source
N N 0.0061 0.0033 'International Tables Vol C Tables 4.2.6.8 and 6.1.1.4'
O O 0.0106 0.0060 'International Tables Vol C Tables 4.2.6.8 and 6.1.1.4'
Tb Tb -0.1723 4.1537 'International Tables Vol C Tables 4.2.6.8 and 6.1.1.4'
H H 0.0000 0.0000 'International Tables Vol C Tables 4.2.6.8 and 6.1.1.4'
C C 0.0033 0.0016 'International Tables Vol C Tables 4.2.6.8 and 6.1.1.4'

loop_
_geom_angle_atom_site_label_1
_geom_angle_atom_site_label_2
_geom_angle_atom_site_label_3
_geom_angle
_geom_angle_site_symmetry_1
_geom_angle_site_symmetry_3
O1 C1 O2 126.9(5) . .
O1 C1 H1A 116.5 . .
O2 C1 H1A 116.5 . .
O3 C2 O3 123.9(8) 4_576 .
O3 C2 H2A 118.1 4_576 .
O3 C2 H2A 118.1 . .
O4 C3 O4 125.5(5) 3_756 .
O4 C3 H3 117.2 3_756 .
O4 C3 H3 117.2 . .
N1 C4 N1 124.8(6) . 3_755
N1 C4 H4 117.6 . .
N1 C4 H4 117.6 3_755 .
C1 O1 Tb1 134.9(4) . 6_664
C1 O2 Tb1 132.7(3) . .
C2 O3 Tb1 148.5(5) . .
C3 O4 Tb1 129.4(3) . .
C4 N1 H1B 120.0 . .
C4 N1 H1C 120.0 . .
H1B N1 H1C 120.0 . .
O3 Tb1 O3 83.62(17) 3_656 .
O3 Tb1 O1 142.89(18) 3_656 8_466
O3 Tb1 O1 111.79(15) . 8_466
O3 Tb1 O1 111.79(15) 3_656 6_665
O3 Tb1 O1 142.89(18) . 6_665
O1 Tb1 O1 76.76(16) 8_466 6_665
O3 Tb1 O2 70.53(13) 3_656 3_656
O3 Tb1 O2 142.36(16) . 3_656
O1 Tb1 O2 78.16(11) 8_466 3_656
O1 Tb1 O2 73.91(11) 6_665 3_656
O3 Tb1 O2 142.36(16) 3_656 .
O3 Tb1 O2 70.53(13) . .
O1 Tb1 O2 73.91(11) 8_466 .
O1 Tb1 O2 78.16(11) 6_665 .
O2 Tb1 O2 144.17(15) 3_656 .
O3 Tb1 O4 73.26(19) 3_656 .
O3 Tb1 O4 74.8(2) . .
O1 Tb1 O4 142.18(12) 8_466 .
O1 Tb1 O4 77.79(11) 6_665 .
O2 Tb1 O4 120.37(17) 3_656 .
O2 Tb1 O4 73.83(16) . .
O3 Tb1 O4 74.8(2) 3_656 3_656
O3 Tb1 O4 73.26(19) . 3_656
O1 Tb1 O4 77.79(11) 8_466 3_656
O1 Tb1 O4 142.18(12) 6_665 3_656
O2 Tb1 O4 73.83(16) 3_656 3_656
O2 Tb1 O4 120.37(17) . 3_656
O4 Tb1 O4 136.70(14) . 3_656

loop_
_geom_bond_atom_site_label_1
_geom_bond_atom_site_label_2
_geom_bond_distance
_geom_bond_site_symmetry_2
C1 O1 1.236(7) .
C1 O2 1.238(7) .
C1 H1A 0.9300 .
C2 O3 1.236(5) 4_576
C2 O3 1.236(5) .
C2 H2A 0.9300 .
C3 O4 1.247(4) 3_756
C3 O4 1.247(4) .
C3 H3 0.9300 .
C4 N1 1.293(5) .
C4 N1 1.293(5) 3_755
C4 H4 0.9300 .
O1 Tb1 2.359(3) 6_664
O2 Tb1 2.424(3) .
O3 Tb1 2.310(3) .
O4 Tb1 2.433(3) .
N1 H1B 0.8600 .
N1 H1C 0.8600 .
Tb1 O3 2.310(3) 3_656
Tb1 O1 2.359(3) 8_466
Tb1 O1 2.359(3) 6_665
Tb1 O2 2.424(3) 3_656
Tb1 O4 2.433(3) 3_656

loop_
_geom_torsion_atom_site_label_1
_geom_torsion_atom_site_label_2
_geom_torsion_atom_site_label_3
_geom_torsion_atom_site_label_4
_geom_torsion
_geom_torsion_site_symmetry_1
_geom_torsion_site_symmetry_2
_geom_torsion_site_symmetry_3
_geom_torsion_site_symmetry_4
O2 C1 O1 Tb1 166.0(4) . . . 6_664
O1 C1 O2 Tb1 177.6(4) . . . .
O3 C2 O3 Tb1 162.1(6) 4_576 . . .
O4 C3 O4 Tb1 163.7(6) 3_756 . . .
C2 O3 Tb1 O3 -71.8(5) . . . 3_656
C2 O3 Tb1 O1 73.2(5) . . . 8_466
C2 O3 Tb1 O1 170.1(4) . . . 6_665
C2 O3 Tb1 O2 -25.8(7) . . . 3_656
C2 O3 Tb1 O2 136.0(6) . . . .
C2 O3 Tb1 O4 -146.2(6) . . . .
C2 O3 Tb1 O4 4.2(5) . . . 3_656
C1 O2 Tb1 O3 140.3(6) . . . 3_656
C1 O2 Tb1 O3 -170.4(6) . . . .
C1 O2 Tb1 O1 -49.6(5) . . . 8_466
C1 O2 Tb1 O1 29.8(5) . . . 6_665
C1 O2 Tb1 O2 -9.5(5) . . . 3_656
C1 O2 Tb1 O4 110.4(5) . . . .
C1 O2 Tb1 O4 -114.5(5) . . . 3_656
C3 O4 Tb1 O3 151.5(5) . . . 3_656
C3 O4 Tb1 O3 -120.7(6) . . . .
C3 O4 Tb1 O1 -14.6(7) . . . 8_466
C3 O4 Tb1 O1 34.0(5) . . . 6_665
C3 O4 Tb1 O2 96.9(5) . . . 3_656
C3 O4 Tb1 O2 -47.0(5) . . . .
C3 O4 Tb1 O4 -164.4(6) . . . 3_656
